data_7118883
loop_
_publ_author_name
'O'Connor, Alice E'
'Mirzadeh, Nedaossadat'
'Bhargava, Suresh K.'
'Easun, Timothy L.'
'Schr\"oder, Martin'
'Blake, Alexander J.'

_publ_section_title
;
 Aurophilicity under pressure: a combined crystallographic and in situ
 spectroscopic study.
;
_journal_issue 41
_journal_name_full 'Chemical communications (Cambridge, England)'
_journal_page_first 6769
_journal_page_last 6772
_journal_paper_doi 10.1039/c6cc00923a
_journal_volume 52
_journal_year 2016
_chemical_formula_moiety '0.5(C60 H48 Au4 Cl4 P4)'
_chemical_formula_sum 'C30 H24 Au2 Cl2 P2'
_chemical_formula_weight 911.26
_space_group_crystal_system monoclinic
_space_group_IT_number 15
_space_group_name_Hall '-C 2yc'
_space_group_name_H-M_alt 'C 1 2/c 1'
_symmetry_space_group_name_Hall '-C 2yc'
_symmetry_space_group_name_H-M 'C 1 2/c 1'
_atom_sites_solution_hydrogens geom
_atom_sites_solution_primary direct
_audit_creation_date 2015-02-19
_audit_creation_method
;
Olex2 1.2
(compiled 2014.11.28 svn.r3106 for OlexSys, GUI svn.r4959)
;
_audit_update_record
;
2015-10-06 deposited with the CCDC.
2016-03-11 downloaded from the CCDC.
;
_cell_angle_alpha 90
_cell_angle_beta 104.452(4)
_cell_angle_gamma 90
_cell_formula_units_Z 4
_cell_length_a 16.1848(4)
_cell_length_b 12.5654(5)
_cell_length_c 10.6996(5)
_cell_measurement_reflns_used 4138
_cell_measurement_temperature 293.15
_cell_measurement_theta_max 27.2040
_cell_measurement_theta_min 2.0610
_cell_volume 2107.11(14)
_computing_cell_refinement
;
CrysAlisPro, Agilent Technologies,
Version 1.171.37.34 (release 22-05-2014 CrysAlis171 .NET)
(compiled May 22 2014,16:03:01)
;
_computing_data_collection
;
CrysAlisPro, Agilent Technologies,
Version 1.171.37.34 (release 22-05-2014 CrysAlis171 .NET)
(compiled May 22 2014,16:03:01)
;
_computing_data_reduction
;
CrysAlisPro, Agilent Technologies,
Version 1.171.37.34 (release 22-05-2014 CrysAlis171 .NET)
(compiled May 22 2014,16:03:01)
;
_computing_molecular_graphics 'Olex2 (Dolomanov et al., 2009)'
_computing_publication_material 'Olex2 (Dolomanov et al., 2009)'
_computing_structure_refinement 'ShelXL (Sheldrick, 2008)'
_computing_structure_solution 'ShelXS (Sheldrick, 2008)'
_diffrn_ambient_temperature 293.15
_diffrn_detector 'CCD area detector'
_diffrn_detector_area_resol_mean 16.1592
_diffrn_detector_type 'Agilent Diffraction Eos detector'
_diffrn_measured_fraction_theta_full 0.478
_diffrn_measured_fraction_theta_max 0.434
_diffrn_measurement_details
;
  1 omega    4.00   70.00   1.0000   20.0000
omega____ theta____ kappa____ phi______ frames
    -       26.4870    0.0000  150.0000 66

  2 omega   -4.00   57.00   1.0000   20.0000
omega____ theta____ kappa____ phi______ frames
    -       26.4870  -53.0000   17.0000 61

  3 omega  -49.00  -16.00   1.0000   20.0000
omega____ theta____ kappa____ phi______ frames
    -       26.4870  134.0000  123.0000 33

  4 omega  -30.00   26.00   1.0000   20.0000
omega____ theta____ kappa____ phi______ frames
    -       26.4870   39.0000  -12.0000 56

  5 omega  -25.00   33.00   1.0000   20.0000
omega____ theta____ kappa____ phi______ frames
    -       26.4870   13.0000   -3.0000 58

  6 omega   13.00   74.00   1.0000   20.0000
omega____ theta____ kappa____ phi______ frames
    -       26.4874  -97.0000 -143.0000 61

  7 omega  -28.00    2.00   1.0000   20.0000
omega____ theta____ kappa____ phi______ frames
    -       26.4870   97.0000  -35.0000 30

  8 omega  -57.00    4.00   1.0000   20.0000
omega____ theta____ kappa____ phi______ frames
    -      -28.0500   53.0000  -17.0000 61

  9 omega  -12.00   15.00   1.0000   20.0000
omega____ theta____ kappa____ phi______ frames
    -      -28.0500  -81.0000   29.0000 27

 10 omega   -4.00   26.00   1.0000   20.0000
omega____ theta____ kappa____ phi______ frames
    -      -28.0500  -97.0000   35.0000 30

 11 omega  -21.00   13.00   1.0000   20.0000
omega____ theta____ kappa____ phi______ frames
    -      -28.0500  -53.0000   17.0000 34

 12 omega   -6.00   27.00   1.0000   20.0000
omega____ theta____ kappa____ phi______ frames
    -      -28.0500  -97.0000 -143.0000 33

 13 omega  -20.00   11.00   1.0000   20.0000
omega____ theta____ kappa____ phi______ frames
    -       26.4870   81.0000  151.0000 31

 14 omega   -5.00   62.00   1.0000   20.0000
omega____ theta____ kappa____ phi______ frames
    -       26.4870  -37.0000 -180.0000 67

 15 omega  -29.00    2.00   1.0000   20.0000
omega____ theta____ kappa____ phi______ frames
    -       26.4870   97.0000  -35.0000 31

 16 omega   16.00   70.00   1.0000   20.0000
omega____ theta____ kappa____ phi______ frames
    -       26.4870 -114.0000   44.0000 54

 17 omega  -52.00   14.00   1.0000   20.0000
omega____ theta____ kappa____ phi______ frames
    -      -28.0500   39.0000  167.0000 66

 18 omega  -25.00   29.00   1.0000   20.0000
omega____ theta____ kappa____ phi______ frames
    -      -28.0500  -39.0000   12.0000 54

 19 omega  -28.00   28.00   1.0000   20.0000
omega____ theta____ kappa____ phi______ frames
    -      -28.0500  -39.0000 -167.0000 56

 20 omega    5.00   37.00   1.0000   20.0000
omega____ theta____ kappa____ phi______ frames
    -      -28.0500 -114.0000   44.0000 32
;
_diffrn_measurement_device '\k-geometry diffractometer'
_diffrn_measurement_device_type 'SuperNova, single source at offset, Eos'
_diffrn_measurement_method '/w scans'
_diffrn_orient_matrix_UB_11 -0.0143142000
_diffrn_orient_matrix_UB_12 0.0350418000
_diffrn_orient_matrix_UB_13 0.0421330000
_diffrn_orient_matrix_UB_21 0.0157263000
_diffrn_orient_matrix_UB_22 -0.0354232000
_diffrn_orient_matrix_UB_23 0.0521309000
_diffrn_orient_matrix_UB_31 0.0399578000
_diffrn_orient_matrix_UB_32 0.0265052000
_diffrn_orient_matrix_UB_33 0.0139241000
_diffrn_radiation_collimation 'focusing mirrors'
_diffrn_radiation_monochromator mirror
_diffrn_radiation_probe x-ray
_diffrn_radiation_type MoK\a
_diffrn_radiation_wavelength 0.71073
_diffrn_reflns_av_R_equivalents 0.0407
_diffrn_reflns_av_unetI/netI 0.0274
_diffrn_reflns_Laue_measured_fraction_full 0.478
_diffrn_reflns_Laue_measured_fraction_max 0.434
_diffrn_reflns_limit_h_max 19
_diffrn_reflns_limit_h_min -19
_diffrn_reflns_limit_k_max 13
_diffrn_reflns_limit_k_min -13
_diffrn_reflns_limit_l_max 10
_diffrn_reflns_limit_l_min -10
_diffrn_reflns_number 8412
_diffrn_reflns_point_group_measured_fraction_full 0.478
_diffrn_reflns_point_group_measured_fraction_max 0.434
_diffrn_reflns_theta_full 26.000
_diffrn_reflns_theta_max 27.732
_diffrn_reflns_theta_min 2.077
_diffrn_source 'microfocus sealed tube'
_diffrn_source_target Mo
_diffrn_source_type 'Agilent Diffraction microfocus tube'
_exptl_absorpt_coefficient_mu 14.339
_exptl_absorpt_correction_T_max 0.4306
_exptl_absorpt_correction_T_min 0.3953
_exptl_absorpt_correction_type multi-scan
_exptl_absorpt_process_details
;
SADABS-2008/1 (Bruker,2008) was used for absorption correction. 
wR2(int) was 0.0597 before and 0.0533 after correction. 
The Ratio of minimum to maximum transmission is 0.9180. 
The \l/2 correction factor is 0.0000.
;
_exptl_crystal_colour 'clear colourless'
_exptl_crystal_colour_lustre clear
_exptl_crystal_colour_primary colourless
_exptl_crystal_density_diffrn 2.873
_exptl_crystal_description plate
_exptl_crystal_F_000 1704
_exptl_crystal_size_max 0.073
_exptl_crystal_size_mid 0.05
_exptl_crystal_size_min 0.01
_refine_diff_density_max 0.762
_refine_diff_density_min -0.897
_refine_diff_density_rms 0.150
_refine_ls_extinction_method none
_refine_ls_goodness_of_fit_ref 1.081
_refine_ls_hydrogen_treatment constr
_refine_ls_matrix_type full
_refine_ls_number_parameters 163
_refine_ls_number_reflns 1081
_refine_ls_number_restraints 182
_refine_ls_restrained_S_all 1.013
_refine_ls_R_factor_all 0.0328
_refine_ls_R_factor_gt 0.0264
_refine_ls_shift/su_max 0.001
_refine_ls_shift/su_mean 0.000
_refine_ls_structure_factor_coef Fsqd
_refine_ls_weighting_details 'w=1/[\s^2^(Fo^2^)+(0.0203P)^2^+35.2120P] where P=(Fo^2^+2Fc^2^)/3'
_refine_ls_weighting_scheme calc
_refine_ls_wR_factor_gt 0.0572
_refine_ls_wR_factor_ref 0.0605
_reflns_Friedel_coverage 0.000
_reflns_number_gt 975
_reflns_number_total 1081
_reflns_threshold_expression 'I > 2\s(I)'
_cod_data_source_file c6cc00923a2.cif
_cod_data_source_block 69-5kbar
_cod_depositor_comments
;
The following automatic conversions were performed:

'_diffrn_radiation_probe' value 'X-ray' changed to 'x-ray' according
to
/usr/data/users/saulius/crontab/automatic-downloads/rss-feeds/RSC/lib/dictionaries/cif_core.dic
dictionary named 'cif_core.dic' version 2.4.2 from 2011-04-26.

Automatic conversion script
Id: cif_fix_values 4268 2015-11-12 08:31:59Z antanas 

 Adding full bibliography for 7118875--7118888.cif.
;
_cod_database_code 7118883
_chemical_oxdiff_formula C30H24Au2Cl2P2
_chemical_oxdiff_usercomment 'digold-dichloride-PTM MeOH/EtOH-starting pressure 60'
_shelx_space_group_comment
;
The symmetry employed for this shelxl refinement is uniquely defined
by the following loop, which should always be used as a source of
symmetry information in preference to the above space-group names.
They are only intended as comments.
;
_reflns_odcompleteness_completeness 45.65
_reflns_odcompleteness_iscentric 1
_reflns_odcompleteness_theta 26.32
_olex2_refinement_description
;
1. Fixed Uiso
 At 1.2 times of:
  All C(H) groups
2. Restrained distances
 C15-C13 = C14-C13
 1.39 with sigma of 0.01
 C2-C1 \\sim C3-C2 \\sim C3-C4 \\sim C5-C6 \\sim C5-C4 \\sim C6-C1
 with sigma of 0.02
 C12-C7 \\sim C11-C12 \\sim C11-C10 \\sim C10-C9 \\sim C8-C9 \\sim C8-C7
 with sigma of 0.02
 C13_$1-C15_$1 \\sim C14_$1-C13_$1 \\sim C14_$1-C15 \\sim C13-C15 \\sim C14-C13
\\sim C14-C15_$1
 with sigma of 0.02
 C8-C7 \\sim C9-C8 \\sim C10-C9 \\sim C11-C10 \\sim C12-C11 \\sim C12-C7
 with sigma of 0.02
 C2-C1 \\sim C3-C2 \\sim C3-C4 \\sim C5-C4 \\sim C6-C5 \\sim C1-C6
 with sigma of 0.02
 C15-C13 \\sim C14-C13
 with sigma of 0.02
 C15-C13 \\sim C15-C14_$1
 with sigma of 0.02
3. Rigid body (RIGU) restrains
 All non-hydrogen atoms
 with sigma for 1-2 distances of 0.004 and sigma for 1-3 distances of 0.004
4.a Aromatic/amide H refined with riding coordinates:
 C15(H15), C9(H9), C14(H14), C2(H2), C6(H6), C12(H12), C10(H10), C4(H4),
 C8(H8), C3(H3), C5(H5), C11(H11)
;
_shelx_shelxl_version_number 2014/7
_olex2_submission_special_instructions 'No special instructions were received'

loop_
_space_group_symop_operation_xyz
'x, y, z'
'-x, y, -z+1/2'
'x+1/2, y+1/2, z'
'-x+1/2, y+1/2, -z+1/2'
'-x, -y, -z'
'x, -y, z-1/2'
'-x+1/2, -y+1/2, -z'
'x+1/2, -y+1/2, z-1/2'

loop_
_atom_site_label
_atom_site_type_symbol
_atom_site_fract_x
_atom_site_fract_y
_atom_site_fract_z
_atom_site_U_iso_or_equiv
_atom_site_adp_type
_atom_site_occupancy
_atom_site_site_symmetry_order
_atom_site_calc_flag
_atom_site_refinement_flags_posn
_atom_site_refinement_flags_adp
Au1 Au 0.55341(2) 0.73490(3) 0.64174(4) 0.02342(15) Uani 1 1 d . U
Cl1 Cl 0.44683(14) 0.8361(2) 0.5230(3) 0.0329(7) Uani 1 1 d . U
P1 P 0.66004(14) 0.63240(18) 0.7437(2) 0.0201(6) Uani 1 1 d . U
C15 C 0.7158(5) 0.8049(5) 0.8879(9) 0.023(2) Uani 1 1 d D U
H15 H 0.6922 0.8414 0.8117 0.027 Uiso 1 1 calc R .
C9 C 0.6184(5) 0.3173(7) 0.7668(9) 0.026(2) Uani 1 1 d D U
H9 H 0.6330 0.2543 0.7318 0.031 Uiso 1 1 calc R .
C13 C 0.7099(5) 0.6959(5) 0.8917(8) 0.0205(19) Uani 1 1 d D U
C14 C 0.7435(5) 0.6407(7) 1.0038(7) 0.020(2) Uani 1 1 d D U
H14 H 0.7386 0.5670 1.0058 0.024 Uiso 1 1 calc R .
C1 C 0.7489(5) 0.6030(6) 0.6767(8) 0.0207(18) Uani 1 1 d D U
C2 C 0.7530(5) 0.6348(7) 0.5554(8) 0.0216(19) Uani 1 1 d D U
H2 H 0.7069 0.6703 0.5023 0.026 Uiso 1 1 calc R .
C6 C 0.8189(5) 0.5520(7) 0.7576(9) 0.023(2) Uani 1 1 d D U
H6 H 0.8170 0.5324 0.8406 0.028 Uiso 1 1 calc R .
C7 C 0.6283(5) 0.5055(7) 0.7907(8) 0.0190(18) Uani 1 1 d D U
C12 C 0.5788(5) 0.5026(7) 0.8759(9) 0.0229(19) Uani 1 1 d D U
H12 H 0.5662 0.5654 0.9133 0.027 Uiso 1 1 calc R .
C10 C 0.5676(5) 0.3150(7) 0.8513(9) 0.026(2) Uani 1 1 d D U
H10 H 0.5464 0.2503 0.8716 0.031 Uiso 1 1 calc R .
C4 C 0.8926(6) 0.5626(7) 0.5918(9) 0.028(2) Uani 1 1 d D U
H4 H 0.9408 0.5486 0.5621 0.034 Uiso 1 1 calc R .
C8 C 0.6481(5) 0.4136(7) 0.7335(9) 0.024(2) Uani 1 1 d D U
H8 H 0.6809 0.4166 0.6736 0.028 Uiso 1 1 calc R .
C3 C 0.8240(5) 0.6148(7) 0.5123(9) 0.027(2) Uani 1 1 d D U
H3 H 0.8263 0.6362 0.4300 0.032 Uiso 1 1 calc R .
C5 C 0.8903(5) 0.5308(7) 0.7149(9) 0.027(2) Uani 1 1 d D U
H5 H 0.9366 0.4956 0.7677 0.033 Uiso 1 1 calc R .
C11 C 0.5472(6) 0.4078(7) 0.9073(10) 0.029(2) Uani 1 1 d D U
H11 H 0.5127 0.4057 0.9649 0.035 Uiso 1 1 calc R .

loop_
_atom_site_aniso_label
_atom_site_aniso_U_11
_atom_site_aniso_U_22
_atom_site_aniso_U_33
_atom_site_aniso_U_23
_atom_site_aniso_U_13
_atom_site_aniso_U_12
Au1 0.0240(2) 0.0208(3) 0.0248(3) 0.00118(13) 0.00487(18) 0.00201(13)
Cl1 0.0264(12) 0.035(2) 0.038(2) 0.0090(10) 0.0094(13) 0.0112(9)
P1 0.0223(11) 0.0170(18) 0.0209(18) -0.0008(8) 0.0055(11) 0.0007(8)
C15 0.028(4) 0.016(5) 0.023(6) 0.004(3) 0.003(4) 0.000(3)
C9 0.023(4) 0.019(5) 0.033(6) 0.000(3) 0.003(3) 0.001(3)
C13 0.025(4) 0.013(4) 0.024(5) -0.002(3) 0.008(3) 0.005(3)
C14 0.023(4) 0.010(6) 0.026(5) 0.003(3) 0.004(4) 0.000(3)
C1 0.024(3) 0.016(5) 0.021(4) -0.005(3) 0.004(3) -0.007(3)
C2 0.028(4) 0.016(5) 0.019(5) 0.000(3) 0.003(3) -0.006(3)
C6 0.028(4) 0.022(6) 0.019(5) -0.003(3) 0.006(3) -0.002(3)
C7 0.015(3) 0.017(4) 0.023(5) -0.001(3) 0.001(3) 0.001(3)
C12 0.023(4) 0.018(5) 0.028(6) 0.001(3) 0.007(3) 0.008(3)
C10 0.022(4) 0.021(6) 0.031(6) 0.008(3) 0.001(3) 0.003(3)
C4 0.034(4) 0.022(6) 0.033(6) -0.006(3) 0.016(4) 0.000(3)
C8 0.023(4) 0.020(5) 0.027(6) -0.002(3) 0.005(4) 0.002(3)
C3 0.043(4) 0.018(6) 0.023(5) -0.002(3) 0.014(4) -0.009(3)
C5 0.027(4) 0.024(6) 0.031(6) 0.000(3) 0.009(4) -0.003(3)
C11 0.031(4) 0.026(6) 0.030(6) 0.008(3) 0.005(4) 0.007(3)

loop_
_atom_type_symbol
_atom_type_description
_atom_type_scat_dispersion_real
_atom_type_scat_dispersion_imag
_atom_type_scat_source
C C 0.0033 0.0016 'International Tables Vol C Tables 4.2.6.8 and 6.1.1.4'
H H 0.0000 0.0000 'International Tables Vol C Tables 4.2.6.8 and 6.1.1.4'
Au Au -2.0133 8.8022 'International Tables Vol C Tables 4.2.6.8 and 6.1.1.4'
Cl Cl 0.1484 0.1585 'International Tables Vol C Tables 4.2.6.8 and 6.1.1.4'
P P 0.1023 0.0942 'International Tables Vol C Tables 4.2.6.8 and 6.1.1.4'

loop_
_geom_angle_atom_site_label_1
_geom_angle_atom_site_label_2
_geom_angle_atom_site_label_3
_geom_angle
_geom_angle_site_symmetry_1
_geom_angle_site_symmetry_3
Cl1 Au1 Au1 86.16(8) . 2_656
P1 Au1 Au1 97.95(7) . 2_656
P1 Au1 Cl1 175.55(11) . .
C13 P1 Au1 107.6(3) . .
C13 P1 C1 102.5(4) . .
C13 P1 C7 104.4(4) . .
C1 P1 Au1 121.8(3) . .
C7 P1 Au1 114.5(3) . .
C7 P1 C1 104.1(4) . .
C13 C15 H15 120.1 . .
C14 C15 H15 120.1 7_667 .
C14 C15 C13 119.8(7) 7_667 .
C10 C9 H9 120.2 . .
C10 C9 C8 119.6(9) . .
C8 C9 H9 120.2 . .
C15 C13 P1 116.1(6) . .
C15 C13 C14 120.9(7) . .
C14 C13 P1 122.9(6) . .
C15 C14 C13 119.3(7) 7_667 .
C15 C14 H14 120.3 7_667 .
C13 C14 H14 120.3 . .
C2 C1 P1 123.2(6) . .
C2 C1 C6 119.7(9) . .
C6 C1 P1 116.9(7) . .
C1 C2 H2 119.7 . .
C3 C2 C1 120.5(8) . .
C3 C2 H2 119.7 . .
C1 C6 H6 119.9 . .
C5 C6 C1 120.2(9) . .
C5 C6 H6 119.9 . .
C12 C7 P1 118.3(6) . .
C12 C7 C8 121.1(8) . .
C8 C7 P1 120.4(8) . .
C7 C12 H12 119.8 . .
C7 C12 C11 120.5(8) . .
C11 C12 H12 119.8 . .
C9 C10 H10 119.5 . .
C9 C10 C11 121.1(9) . .
C11 C10 H10 119.5 . .
C3 C4 H4 119.5 . .
C3 C4 C5 120.9(9) . .
C5 C4 H4 119.5 . .
C9 C8 H8 120.5 . .
C7 C8 C9 119.0(10) . .
C7 C8 H8 120.5 . .
C2 C3 C4 119.6(9) . .
C2 C3 H3 120.2 . .
C4 C3 H3 120.2 . .
C6 C5 C4 119.0(9) . .
C6 C5 H5 120.5 . .
C4 C5 H5 120.5 . .
C12 C11 C10 118.7(10) . .
C12 C11 H11 120.7 . .
C10 C11 H11 120.7 . .

loop_
_geom_bond_atom_site_label_1
_geom_bond_atom_site_label_2
_geom_bond_distance
_geom_bond_site_symmetry_2
Au1 Au1 3.2181(9) 2_656
Au1 Cl1 2.262(2) .
Au1 P1 2.211(2) .
P1 C13 1.778(8) .
P1 C1 1.798(10) .
P1 C7 1.786(10) .
C15 H15 0.9300 .
C15 C13 1.374(7) .
C15 C14 1.365(9) 7_667
C9 H9 0.9300 .
C9 C10 1.366(11) .
C9 C8 1.381(10) .
C13 C14 1.375(7) .
C14 C15 1.365(9) 7_667
C14 H14 0.9300 .
C1 C2 1.376(10) .
C1 C6 1.398(9) .
C2 H2 0.9300 .
C2 C3 1.364(11) .
C6 H6 0.9300 .
C6 C5 1.371(11) .
C7 C12 1.355(11) .
C7 C8 1.381(10) .
C12 H12 0.9300 .
C12 C11 1.371(10) .
C10 H10 0.9300 .
C10 C11 1.388(11) .
C4 H4 0.9300 .
C4 C3 1.384(10) .
C4 C5 1.386(11) .
C8 H8 0.9300 .
C3 H3 0.9300 .
C5 H5 0.9300 .
C11 H11 0.9300 .

loop_
_geom_torsion_atom_site_label_1
_geom_torsion_atom_site_label_2
_geom_torsion_atom_site_label_3
_geom_torsion_atom_site_label_4
_geom_torsion
_geom_torsion_site_symmetry_1
_geom_torsion_site_symmetry_4
Au1 P1 C13 C15 -37.6(8) . .
Au1 P1 C13 C14 144.3(7) . .
Au1 P1 C1 C2 -5.2(8) . .
Au1 P1 C1 C6 170.0(5) . .
Au1 P1 C7 C12 -62.6(7) . .
Au1 P1 C7 C8 112.3(6) . .
P1 C13 C14 C15 177.1(8) . 7_667
P1 C1 C2 C3 176.7(6) . .
P1 C1 C6 C5 -177.4(7) . .
P1 C7 C12 C11 174.8(6) . .
P1 C7 C8 C9 -176.4(6) . .
C15 C13 C14 C15 -0.8(15) . 7_667
C9 C10 C11 C12 0.2(13) . .
C13 P1 C1 C2 -125.4(7) . .
C13 P1 C1 C6 49.8(7) . .
C13 P1 C7 C12 54.8(7) . .
C13 P1 C7 C8 -130.3(7) . .
C14 C15 C13 P1 -177.3(8) 7_667 .
C14 C15 C13 C14 0.8(15) 7_667 .
C1 P1 C13 C15 91.9(7) . .
C1 P1 C13 C14 -86.1(8) . .
C1 P1 C7 C12 162.0(6) . .
C1 P1 C7 C8 -23.1(7) . .
C1 C2 C3 C4 -0.4(13) . .
C1 C6 C5 C4 1.3(13) . .
C2 C1 C6 C5 -2.0(13) . .
C6 C1 C2 C3 1.5(12) . .
C7 P1 C13 C15 -159.7(7) . .
C7 P1 C13 C14 22.3(9) . .
C7 P1 C1 C2 126.0(7) . .
C7 P1 C1 C6 -58.8(7) . .
C7 C12 C11 C10 0.7(13) . .
C12 C7 C8 C9 -1.6(12) . .
C10 C9 C8 C7 2.5(12) . .
C8 C9 C10 C11 -1.8(12) . .
C8 C7 C12 C11 0.0(13) . .
C3 C4 C5 C6 -0.1(13) . .
C5 C4 C3 C2 -0.3(13) . .
